data_2205426
loop_
_publ_author_name
'Ali, Hapipah M.'
'Puvaneswary, Subramaniam'
'Basirun, Wan Jefri'
'Ng, Seik Weng'

_publ_section_title
;
 3-Hydroxysalicylaldehyde 2-thienoylhydrazone
;
_journal_issue 4
_journal_name_full 'Acta Crystallographica Section E'
_journal_page_first o1083
_journal_page_last o1084
_journal_paper_doi 10.1107/S160053680500841X
_journal_volume 61
_journal_year 2005
_chemical_formula_iupac 'C12 H10 N2 O3 S'
_chemical_formula_moiety 'C12 H10 N2 O3 S'
_chemical_formula_sum 'C12 H10 N2 O3 S'
_chemical_formula_weight 262.28
_chemical_name_systematic
;
3-Hydroxysalicylaldehyde 2-thienoylhydrazone
;
_space_group_IT_number 19
_symmetry_cell_setting orthorhombic
_symmetry_space_group_name_Hall 'P 2ac 2ab'
_symmetry_space_group_name_H-M 'P 21 21 21'
_atom_sites_solution_hydrogens geom
_atom_sites_solution_primary direct
_atom_sites_solution_secondary difmap
_audit_creation_method SHELXL-97
_cell_angle_alpha 90
_cell_angle_beta 90
_cell_angle_gamma 90
_cell_formula_units_Z 8
_cell_length_a 7.9940(10)
_cell_length_b 11.990(2)
_cell_length_c 24.787(4)
_cell_measurement_reflns_used 814
_cell_measurement_temperature 295(2)
_cell_measurement_theta_max 22.4
_cell_measurement_theta_min 3.1
_cell_volume 2375.8(6)
_computing_cell_refinement 'SAINT (Bruker, 2001)'
_computing_data_collection 'SMART (Bruker, 2001)'
_computing_data_reduction SAINT
_computing_molecular_graphics 'ORTEPII (Johnson, 1976)'
_computing_publication_material SHELXL97
_computing_structure_refinement 'SHELXL97 (Sheldrick, 1997)'
_computing_structure_solution 'SHELXS97 (Sheldrick, 1997)'
_diffrn_ambient_temperature 295(2)
_diffrn_measured_fraction_theta_full 0.99
_diffrn_measured_fraction_theta_max 0.99
_diffrn_measurement_device_type 'Bruker SMART area-detector'
_diffrn_measurement_method '\f and \w'
_diffrn_radiation_monochromator graphite
_diffrn_radiation_source 'medium-focus sealed tube'
_diffrn_radiation_type MoK\a
_diffrn_radiation_wavelength 0.71073
_diffrn_reflns_av_R_equivalents 0.024
_diffrn_reflns_av_sigmaI/netI 0.045
_diffrn_reflns_limit_h_max 7
_diffrn_reflns_limit_h_min -10
_diffrn_reflns_limit_k_max 7
_diffrn_reflns_limit_k_min -15
_diffrn_reflns_limit_l_max 31
_diffrn_reflns_limit_l_min -31
_diffrn_reflns_number 10174
_diffrn_reflns_theta_full 27.2
_diffrn_reflns_theta_max 27.2
_diffrn_reflns_theta_min 1.9
_diffrn_standards_decay_% 0
_diffrn_standards_interval_count 0
_diffrn_standards_interval_time 0
_diffrn_standards_number 0
_exptl_absorpt_coefficient_mu 0.274
_exptl_absorpt_correction_type none
_exptl_crystal_colour 'Faint yellow--orange'
_exptl_crystal_density_diffrn 1.467
_exptl_crystal_density_method 'not measured'
_exptl_crystal_description Block
_exptl_crystal_F_000 1088
_exptl_crystal_size_max 0.38
_exptl_crystal_size_mid 0.34
_exptl_crystal_size_min 0.26
_refine_diff_density_max 0.28
_refine_diff_density_min -0.40
_refine_ls_abs_structure_details 'Flack (1983), 2201 Friedel pairs'
_refine_ls_abs_structure_Flack -0.05(9)
_refine_ls_extinction_method none
_refine_ls_goodness_of_fit_ref 1.03
_refine_ls_hydrogen_treatment constr
_refine_ls_matrix_type full
_refine_ls_number_parameters 329
_refine_ls_number_reflns 5149
_refine_ls_number_restraints 0
_refine_ls_restrained_S_all 1.03
_refine_ls_R_factor_all 0.082
_refine_ls_R_factor_gt 0.045
_refine_ls_shift/su_max 0.001
_refine_ls_shift/su_mean 0.000
_refine_ls_structure_factor_coef Fsqd
_refine_ls_weighting_details 'calc w = 1/[\s^2^(Fo^2^)+(0.0638P)^2^] where P = (Fo^2^+2Fc^2^)/3'
_refine_ls_weighting_scheme calc
_refine_ls_wR_factor_gt 0.104
_refine_ls_wR_factor_ref 0.121
_reflns_number_gt 3383
_reflns_number_total 5149
_reflns_threshold_expression I>2\s(I)
_cod_data_source_file bt6632.cif
_cod_data_source_block I
_cod_depositor_comments
;
The following automatic conversions were performed:
'_exptl_absorpt_correction_type' value 'None' changed to 'none' according
to '/home/saulius/struct/CIF-dictionaries/cif_core.dic' dictionary named
'cif_core.dic' version 2.4.1 from 2010-06-29.

Automatic conversion script
Id: cif_fix_enum 1527 2010-12-29 10:47:43Z saulius 

The following automatic conversions were performed:

'_exptl_absorpt_correction_type' value 'None' changed to 'none'
according to /home/saulius/struct/CIF-dictionaries/cif_core.dic
dictionary named 'cif_core.dic' version 2.4.1 from 2010-06-29.

Automatic conversion script
Id: cif_fix_values 1715 2011-07-08 13:25:40Z adriana 
;
_cod_database_code 2205426
_cod_database_fobs_code 2205426

loop_
_symmetry_equiv_pos_as_xyz
'x, y, z'
'-x+1/2, -y, z+1/2'
'x+1/2, -y+1/2, -z'
'-x, y+1/2, -z+1/2'

loop_
_atom_site_label
_atom_site_fract_x
_atom_site_fract_y
_atom_site_fract_z
_atom_site_U_iso_or_equiv
_atom_site_adp_type
_atom_site_calc_flag
_atom_site_refinement_flags
_atom_site_occupancy
_atom_site_type_symbol
S1 0.35970(10) 0.60172(8) 0.77784(4) 0.0690(3) Uani d . 1 S
O1 0.8484(3) 0.1702(2) 1.05580(10) 0.0555(6) Uani d . 1 O
O2 0.7107(3) 0.3025(2) 0.98500(10) 0.0631(7) Uani d . 1 O
O3 0.4717(3) 0.4562(2) 0.86500(10) 0.0619(6) Uani d . 1 O
N1 0.6344(3) 0.5093(2) 0.95550(10) 0.0443(6) Uani d . 1 N
N2 0.5815(3) 0.5882(2) 0.91940(10) 0.0457(6) Uani d . 1 N
C1 0.7805(4) 0.3519(2) 1.02890(10) 0.0420(10) Uani d . 1 C
C2 0.8544(4) 0.2821(2) 1.06630(10) 0.0420(10) Uani d . 1 C
C3 0.9260(4) 0.3269(2) 1.11220(10) 0.0490(10) Uani d . 1 C
C4 0.9252(4) 0.4396(2) 1.12060(10) 0.0520(10) Uani d . 1 C
C5 0.8542(4) 0.5090(2) 1.08350(10) 0.0470(10) Uani d . 1 C
C6 0.7811(3) 0.4676(2) 1.03670(10) 0.0380(10) Uani d . 1 C
C7 0.7140(4) 0.5435(2) 0.99690(10) 0.0440(10) Uani d . 1 C
C8 0.5075(4) 0.5536(2) 0.87330(10) 0.0450(10) Uani d . 1 C
C9 0.4724(4) 0.6412(2) 0.83310(10) 0.0450(10) Uani d . 1 C
C10 0.5161(4) 0.7521(2) 0.83140(10) 0.0500(10) Uani d . 1 C
C11 0.4522(5) 0.8028(3) 0.78440(10) 0.0710(10) Uani d . 1 C
C12 0.3670(5) 0.7319(3) 0.75270(10) 0.0730(10) Uani d . 1 C
S1' 0.0760(2) 0.72486(8) 0.92850(10) 0.0790(3) Uani d . 1 S
O1' 0.6317(4) 0.5334(2) 1.25480(10) 0.0871(9) Uani d . 1 O
O2' 0.4460(3) 0.5700(2) 1.16660(10) 0.0676(6) Uani d . 1 O
O3' 0.1817(3) 0.6811(2) 1.04290(10) 0.0597(6) Uani d . 1 O
N1' 0.3243(3) 0.4899(2) 1.07760(10) 0.0464(6) Uani d . 1 N
N2' 0.2515(3) 0.5009(2) 1.02780(10) 0.0488(6) Uani d . 1 N
C1' 0.4981(4) 0.4643(3) 1.17610(10) 0.0480(10) Uani d . 1 C
C2' 0.5925(4) 0.4460(3) 1.22200(10) 0.0580(10) Uani d . 1 C
C3' 0.6503(5) 0.3408(3) 1.23410(10) 0.0680(10) Uani d . 1 C
C4' 0.6127(5) 0.2535(3) 1.20070(10) 0.0700(10) Uani d . 1 C
C5' 0.5212(4) 0.2691(3) 1.15500(10) 0.0610(10) Uani d . 1 C
C6' 0.4625(4) 0.3754(2) 1.14110(10) 0.0470(10) Uani d . 1 C
C7' 0.3763(4) 0.3938(3) 1.09070(10) 0.0500(10) Uani d . 1 C
C8' 0.1843(3) 0.5991(3) 1.01300(10) 0.0460(10) Uani d . 1 C
C9' 0.1127(3) 0.6002(3) 0.95870(10) 0.0440(10) Uani d . 1 C
C10' 0.0664(4) 0.5137(3) 0.92550(10) 0.0540(10) Uani d . 1 C
C11' -0.0026(4) 0.5523(3) 0.87690(10) 0.0660(10) Uani d . 1 C
C12' -0.0015(5) 0.6624(3) 0.8728(2) 0.0740(10) Uani d . 1 C
H1o 0.8930 0.1346 1.0818 0.067 Uiso calc R 1 H
H2o 0.6785 0.3523 0.9629 0.076 Uiso calc R 1 H
H2n 0.5949 0.6573 0.9259 0.055 Uiso calc R 1 H
H3 0.9750 0.2800 1.1375 0.059 Uiso calc R 1 H
H4 0.9733 0.4689 1.1517 0.063 Uiso calc R 1 H
H5 0.8546 0.5856 1.0897 0.057 Uiso calc R 1 H
H7 0.7294 0.6198 1.0016 0.052 Uiso calc R 1 H
H10 0.5790 0.7884 0.8576 0.060 Uiso calc R 1 H
H11 0.4675 0.8779 0.7763 0.085 Uiso calc R 1 H
H12 0.3174 0.7526 0.7202 0.087 Uiso calc R 1 H
H1o' 0.6106 0.5944 1.2387 0.105 Uiso calc R 1 H
H2o' 0.4059 0.5743 1.1349 0.081 Uiso calc R 1 H
H2n' 0.2488 0.4457 1.0063 0.059 Uiso calc R 1 H
H3' 0.7145 0.3292 1.2649 0.082 Uiso calc R 1 H
H4' 0.6503 0.1823 1.2093 0.084 Uiso calc R 1 H
H5' 0.4974 0.2086 1.1328 0.073 Uiso calc R 1 H
H7' 0.3585 0.3341 1.0675 0.060 Uiso calc R 1 H
H10' 0.0792 0.4387 0.9342 0.064 Uiso calc R 1 H
H11' -0.0447 0.5054 0.8502 0.079 Uiso calc R 1 H
H12' -0.0392 0.7011 0.8426 0.088 Uiso calc R 1 H

loop_
_atom_site_aniso_label
_atom_site_aniso_U_11
_atom_site_aniso_U_22
_atom_site_aniso_U_33
_atom_site_aniso_U_12
_atom_site_aniso_U_13
_atom_site_aniso_U_23
S1 0.0816(6) 0.0727(6) 0.0528(5) -0.0001(5) -0.0084(5) -0.0002(5)
O1 0.075(2) 0.0330(10) 0.0590(10) 0.0010(10) -0.0170(10) 0.0070(10)
O2 0.090(2) 0.0410(10) 0.0580(10) 0.0110(10) -0.0280(10) -0.0060(10)
O3 0.090(2) 0.0420(10) 0.0540(10) -0.0150(10) -0.0020(10) 0.004000
N1 0.049(2) 0.0400(10) 0.0450(10) 0.0050(10) 0.0000(10) 0.0100(10)
N2 0.058(2) 0.0330(10) 0.0460(10) 0.0020(10) -0.0010(10) 0.0060(10)
C1 0.047(2) 0.041(2) 0.038(2) 0.0010(10) -0.0030(10) -0.0050(10)
C2 0.048(2) 0.0330(10) 0.046(2) 0.0010(10) 0.0000(10) 0.0030(10)
C3 0.051(2) 0.049(2) 0.046(2) 0.002(2) -0.005(2) 0.0110(10)
C4 0.058(2) 0.052(2) 0.046(2) -0.002(2) -0.012(2) -0.0090(10)
C5 0.052(2) 0.037(2) 0.053(2) -0.0010(10) -0.004(2) -0.0060(10)
C6 0.042(2) 0.036(2) 0.037(2) -0.0020(10) 0.0000(10) -0.0030(10)
C7 0.049(2) 0.0310(10) 0.051(2) 0.0050(10) 0.006(2) -0.0010(10)
C8 0.052(2) 0.038(2) 0.045(2) 0.0000(10) 0.0060(10) 0.0020(10)
C9 0.048(2) 0.045(2) 0.041(2) 0.0060(10) 0.0000(10) 0.0030(10)
C10 0.075(2) 0.039(2) 0.037(2) 0.012(2) 0.001(2) 0.0020(10)
C11 0.100(3) 0.050(2) 0.061(2) 0.019(2) 0.006(2) 0.010(2)
C12 0.097(3) 0.078(3) 0.043(2) 0.033(2) -0.004(2) 0.006(2)
S1' 0.1027(7) 0.0518(5) 0.0825(7) -0.0038(5) -0.0375(6) 0.0048(5)
O1' 0.122(2) 0.086(2) 0.0530(10) -0.026(2) -0.019(2) 0.0030(10)
O2' 0.105(2) 0.0440(10) 0.0540(10) 0.0060(10) -0.0160(10) -0.0030(10)
O3' 0.079(2) 0.0440(10) 0.0560(10) 0.0040(10) -0.0060(10) -0.0110(10)
N1' 0.051(2) 0.049(2) 0.0390(10) 0.0040(10) -0.0020(10) 0.0010(10)
N2' 0.056(2) 0.0470(10) 0.0440(10) 0.0080(10) -0.0080(10) -0.0090(10)
C1' 0.055(2) 0.048(2) 0.041(2) -0.002(2) 0.006(2) 0.0070(10)
C2' 0.062(2) 0.069(2) 0.043(2) -0.013(2) 0.003(2) 0.006(2)
C3' 0.064(2) 0.089(3) 0.052(2) 0.007(2) 0.001(2) 0.028(2)
C4' 0.078(3) 0.065(2) 0.067(2) 0.018(2) 0.008(2) 0.027(2)
C5' 0.073(2) 0.047(2) 0.062(2) 0.008(2) 0.011(2) 0.006(2)
C6' 0.052(2) 0.046(2) 0.043(2) -0.0020(10) 0.0080(10) 0.0060(10)
C7' 0.054(2) 0.047(2) 0.050(2) -0.003(2) 0.001(2) -0.0070(10)
C8' 0.044(2) 0.044(2) 0.048(2) -0.0010(10) 0.0040(10) -0.0020(10)
C9' 0.041(2) 0.046(2) 0.045(2) 0.0010(10) -0.0010(10) -0.0010(10)
C10' 0.061(2) 0.050(2) 0.051(2) 0.006(2) -0.008(2) -0.007(2)
C11' 0.072(2) 0.068(2) 0.056(2) 0.006(2) -0.011(2) -0.011(2)
C12' 0.084(3) 0.080(3) 0.058(2) 0.000(2) -0.026(2) 0.008(2)

loop_
_atom_type_symbol
_atom_type_description
_atom_type_scat_dispersion_real
_atom_type_scat_dispersion_imag
_atom_type_scat_source
C C 0.0033 0.0016 'International Tables Vol C Tables 4.2.6.8 and 6.1.1.4'
H H 0.0000 0.0000 'International Tables Vol C Tables 4.2.6.8 and 6.1.1.4'
N N 0.0061 0.0033 'International Tables Vol C Tables 4.2.6.8 and 6.1.1.4'
O O 0.0106 0.0060 'International Tables Vol C Tables 4.2.6.8 and 6.1.1.4'
S S 0.1246 0.1234 'International Tables Vol C Tables 4.2.6.8 and 6.1.1.4'

loop_
_geom_angle_atom_site_label_1
_geom_angle_atom_site_label_2
_geom_angle_atom_site_label_3
_geom_angle
_geom_angle_publ_flag
C12 S1 C9 91.3(2) no
C7 N1 N2 117.2(2) no
C8 N2 N1 118.4(2) no
O2 C1 C2 116.6(2) no
O2 C1 C6 122.9(2) no
C2 C1 C6 120.4(3) no
O1 C2 C1 116.9(2) no
O1 C2 C3 123.5(2) no
C1 C2 C3 119.6(3) no
C4 C3 C2 120.6(3) no
C5 C4 C3 120.1(3) no
C4 C5 C6 121.3(3) no
C5 C6 C1 118.1(3) no
C5 C6 C7 120.0(2) no
C1 C6 C7 121.9(3) no
N1 C7 C6 122.1(2) no
O3 C8 N2 122.6(3) no
O3 C8 C9 121.5(3) no
N2 C8 C9 115.9(2) no
C10 C9 C8 131.3(3) no
C10 C9 S1 112.2(2) no
C8 C9 S1 116.5(2) no
C9 C10 C11 110.5(3) no
C12 C11 C10 113.2(3) no
C11 C12 S1 112.8(3) no
C12' S1' C9' 91.9(2) no
C7' N1' N2' 117.3(2) no
C8' N2' N1' 120.0(2) no
O2' C1' C2' 117.3(3) no
O2' C1' C6' 122.7(3) no
C2' C1' C6' 119.9(3) no
O1' C2' C3' 119.8(3) no
O1' C2' C1' 119.6(3) no
C3' C2' C1' 120.6(3) no
C4' C3' C2' 119.6(3) no
C5' C4' C3' 121.1(3) no
C4' C5' C6' 120.7(3) no
C5' C6' C1' 118.0(3) no
C5' C6' C7' 120.8(3) no
C1' C6' C7' 121.0(3) no
N1' C7' C6' 121.2(3) no
C10' C9' C8' 130.4(3) no
C10' C9' S1' 110.8(2) no
C8' C9' S1' 118.8(2) no
O3' C8' N2' 122.8(3) no
O3' C8' C9' 122.7(3) no
N2' C8' C9' 114.6(3) no
C9' C10' C11' 111.7(3) no
C12' C11' C10' 113.0(3) no
C11' C12' S1' 112.5(3) no
C2 O1 H1o 109.5 no
C1 O2 H2o 109.5 no
C8 N2 H2n 120.8 no
N1 N2 H2n 120.8 no
C4 C3 H3 119.7 no
C2 C3 H3 119.7 no
C5 C4 H4 119.9 no
C3 C4 H4 119.9 no
C4 C5 H5 119.4 no
C6 C5 H5 119.4 no
N1 C7 H7 119.0 no
C6 C7 H7 119.0 no
C9 C10 H10 124.8 no
C11 C10 H10 124.8 no
C12 C11 H11 123.4 no
C10 C11 H11 123.4 no
C11 C12 H12 123.6 no
S1 C12 H12 123.6 no
C2' O1' H1o' 109.5 no
C1' O2' H2o' 109.5 no
C8' N2' H2n' 120.0 no
N1' N2' H2n' 120.0 no
C4' C3' H3' 120.2 no
C2' C3' H3' 120.2 no
C5' C4' H4' 119.5 no
C3' C4' H4' 119.5 no
C4' C5' H5' 119.6 no
C6' C5' H5' 119.6 no
N1' C7' H7' 119.4 no
C6' C7' H7' 119.4 no
C9' C10' H10' 124.1 no
C11' C10' H10' 124.1 no
C12' C11' H11' 123.5 no
C10' C11' H11' 123.5 no
C11' C12' H12' 123.7 no
S1' C12' H12' 123.7 no

loop_
_geom_bond_atom_site_label_1
_geom_bond_atom_site_label_2
_geom_bond_distance
_geom_bond_publ_flag
S1 C12 1.682(4) no
S1 C9 1.706(3) no
O1 C2 1.368(3) no
O2 C1 1.360(3) no
O3 C8 1.220(3) no
N1 C7 1.276(4) no
N1 N2 1.369(3) no
N2 C8 1.352(4) no
C1 C2 1.381(4) no
C1 C6 1.400(4) no
C2 C3 1.382(4) no
C3 C4 1.367(4) no
C4 C5 1.365(4) no
C5 C6 1.391(4) no
C6 C7 1.445(4) no
C8 C9 1.476(4) no
C9 C10 1.375(4) no
C10 C11 1.410(4) no
C11 C12 1.345(5) no
S1' C12' 1.687(4) no
S1' C9' 1.697(3) no
O1' C2' 1.364(4) no
O2' C1' 1.353(4) no
O3' C8' 1.231(3) no
N1' C7' 1.267(4) no
N1' N2' 1.371(3) no
N2' C8' 1.345(4) no
C1' C2' 1.383(4) no
C1' C6' 1.404(4) no
C2' C3' 1.377(5) no
C3' C4' 1.369(5) no
C4' C5' 1.361(4) no
C5' C6' 1.402(4) no
C6' C7' 1.442(4) no
C9' C10' 1.374(4) no
C9' C8' 1.463(4) no
C10' C11' 1.405(4) no
C11' C12' 1.324(5) no
O1 H1o 0.85 no
O2 H2o 0.85 no
N2 H2n 0.85 no
C3 H3 0.93 no
C4 H4 0.93 no
C5 H5 0.93 no
C7 H7 0.93 no
C10 H10 0.93 no
C11 H11 0.93 no
C12 H12 0.93 no
O1' H1o' 0.85 no
O2' H2o' 0.85 no
N2' H2n' 0.85 no
C3' H3' 0.93 no
C4' H4' 0.93 no
C5' H5' 0.93 no
C7' H7' 0.93 no
C10' H10' 0.93 no
C11' H11' 0.93 no
C12' H12' 0.93 no

loop_
_geom_hbond_atom_site_label_D
_geom_hbond_atom_site_label_H
_geom_hbond_atom_site_label_A
_geom_hbond_site_symmetry_A
_geom_hbond_distance_DH
_geom_hbond_distance_HA
_geom_hbond_distance_DA
_geom_hbond_angle_DHA
_geom_hbond_publ_flag
O1 H1o O3 3_557 0.85 1.82 2.668(3) 173 yes
O2 H2o N1 . 0.85 1.92 2.656(3) 144 yes
N2 H2n O3' 3_567 0.85 2.20 3.028(3) 165 yes
O1' H1o' O2' . 0.85 2.24 2.679(3) 112 yes
O2' H2o' N1' . 0.85 1.86 2.595(3) 144 yes
N2' H2n' O1 3_457 0.85 2.22 3.017(3) 156 yes

loop_
_geom_torsion_atom_site_label_1
_geom_torsion_atom_site_label_2
_geom_torsion_atom_site_label_3
_geom_torsion_atom_site_label_4
_geom_torsion
_geom_torsion_publ_flag
C7 N1 N2 C8 175.3(3) no
O2 C1 C2 O1 -0.8(4) no
C6 C1 C2 O1 179.9(3) no
O2 C1 C2 C3 -179.3(3) no
C6 C1 C2 C3 1.4(4) no
O1 C2 C3 C4 -178.9(3) no
C1 C2 C3 C4 -0.5(5) no
C2 C3 C4 C5 -0.3(5) no
C3 C4 C5 C6 0.1(5) no
C4 C5 C6 C1 0.8(5) no
C4 C5 C6 C7 -177.0(3) no
O2 C1 C6 C5 179.2(3) no
C2 C1 C6 C5 -1.5(5) no
O2 C1 C6 C7 -3.1(5) no
C2 C1 C6 C7 176.2(2) no
N2 N1 C7 C6 -177.8(2) no
C5 C6 C7 N1 -174.4(3) no
C1 C6 C7 N1 7.9(4) no
N1 N2 C8 O3 7.3(4) no
N1 N2 C8 C9 -172.6(2) no
O3 C8 C9 C10 -172.6(3) no
N2 C8 C9 C10 7.3(4) no
O3 C8 C9 S1 6.7(4) no
N2 C8 C9 S1 -173.4(2) no
C12 S1 C9 C10 -0.8(2) no
C12 S1 C9 C8 179.7(2) no
C8 C9 C10 C11 -179.6(3) no
S1 C9 C10 C11 1.0(3) no
C9 C10 C11 C12 -0.7(4) no
C10 C11 C12 S1 0.1(4) no
C9 S1 C12 C11 0.4(3) no
C7' N1' N2' C8' 175.7(3) no
O2' C1' C2' O1' -1.2(5) no
C6' C1' C2' O1' 177.7(3) no
O2' C1' C2' C3' -179.8(3) no
C6' C1' C2' C3' -0.9(5) no
O1' C2' C3' C4' -179.1(3) no
C1' C2' C3' C4' -0.5(5) no
C2' C3' C4' C5' 1.1(6) no
C3' C4' C5' C6' -0.2(5) no
C4' C5' C6' C1' -1.2(5) no
C4' C5' C6' C7' 175.3(3) no
O2' C1' C6' C5' -179.4(3) no
C2' C1' C6' C5' 1.7(4) no
O2' C1' C6' C7' 4.0(4) no
C2' C1' C6' C7' -174.8(3) no
N2' N1' C7' C6' 176.7(2) no
C5' C6' C7' N1' -179.3(3) no
C1' C6' C7' N1' -2.8(4) no
C12' S1' C9' C10' 0.5(3) no
C12' S1' C9' C8' -179.3(2) no
N1' N2' C8' O3' -1.5(5) no
N1' N2' C8' C9' 179.2(2) no
C10' C9' C8' O3' -161.6(3) no
S1' C9' C8' O3' 18.2(4) no
C10' C9' C8' N2' 17.7(5) no
S1' C9' C8' N2' -162.5(2) no
C8' C9' C10' C11' 178.0(3) no
S1' C9' C10' C11' -1.8(3) no
C9' C10' C11' C12' 2.6(5) no
C10' C11' C12' S1' -2.2(5) no
C9' S1' C12' C11' 1.0(3) no

loop_
_cod_related_entry_id
_cod_related_entry_database
_cod_related_entry_code
1 ChemSpider 23264379
